data_2014050
loop_
_publ_author_name
'Linden, Anthony'
'Furegati, Markus'
'Rippert, Andreas J.'

_publ_section_title
;(<i>P</i>,<i>M</i>)-1,2,3,9,10,11-Hexamethoxy-5,7-dihydrodibenz[<i>c</i>,<i>e</i>]oxepine
 and
 (<i>P</i>,<i>M</i>)-1,11-dimethyl-5,5,7,7-tetraphenyl-5,7-dihydrodibenz[<i>c</i>,<i>e</i>]oxepine
;
_journal_issue 4
_journal_name_full 'Acta Crystallographica Section C'
_journal_page_first o223
_journal_page_last o225
_journal_paper_doi 10.1107/S010827010400294X
_journal_volume 60
_journal_year 2004
_chemical_formula_iupac 'C20 H24 O7'
_chemical_formula_moiety 'C20 H24 O7'
_chemical_formula_sum 'C20 H24 O7'
_chemical_formula_weight 376.40
_chemical_melting_point 422
_chemical_name_systematic
;
(P,M)-1,2,3,9,10,11-hexamethoxy-5,7-dihydrodibenz[c,e]oxepine
;
_space_group_IT_number 15
_symmetry_cell_setting monoclinic
_symmetry_space_group_name_Hall '-C 2yc'
_symmetry_space_group_name_H-M 'C 1 2/c 1'
_atom_sites_solution_hydrogens geom
_atom_sites_solution_primary direct
_atom_sites_solution_secondary difmap
_audit_creation_method SHELXL97
_cell_angle_alpha 90.00
_cell_angle_beta 109.9789(8)
_cell_angle_gamma 90.00
_cell_formula_units_Z 4
_cell_length_a 15.3979(3)
_cell_length_b 10.3781(2)
_cell_length_c 11.8825(3)
_cell_measurement_reflns_used 2731
_cell_measurement_temperature 160.0(10)
_cell_measurement_theta_max 30.0
_cell_measurement_theta_min 2.0
_cell_volume 1784.56(7)
_computing_cell_refinement 'DENZO-SMN (Otwinowski & Minor, 1997)'
_computing_data_collection 'COLLECT (Nonius, 2000)'
_computing_data_reduction 'DENZO-SMN and SCALEPACK (Otwinowski & Minor, 1997)'
_computing_molecular_graphics 'ORTEPII (Johnson, 1976)'
_computing_publication_material 'SHELXL97 and PLATON (Spek, 2004)'
_computing_structure_refinement 'SHELXL97 (Sheldrick, 1997)'
_computing_structure_solution 'SHELXS97 (Sheldrick, 1997)'
_diffrn_ambient_temperature 160.0(10)
_diffrn_detector_area_resol_mean 9
_diffrn_measured_fraction_theta_full 0.998
_diffrn_measured_fraction_theta_max 0.998
_diffrn_measurement_device_type 'Nonius KappaCCD area-detector'
_diffrn_measurement_method '\f and \w scans with \k offsets'
_diffrn_radiation_monochromator 'horizontally mounted graphite crystal'
_diffrn_radiation_source 'Nonius FR590 sealed-tube generator'
_diffrn_radiation_type 'Mo K\a'
_diffrn_radiation_wavelength 0.71073
_diffrn_reflns_av_R_equivalents 0.0420
_diffrn_reflns_av_sigmaI/netI 0.0328
_diffrn_reflns_limit_h_max 21
_diffrn_reflns_limit_h_min 0
_diffrn_reflns_limit_k_max 14
_diffrn_reflns_limit_k_min 0
_diffrn_reflns_limit_l_max 15
_diffrn_reflns_limit_l_min -16
_diffrn_reflns_number 25172
_diffrn_reflns_theta_full 30.03
_diffrn_reflns_theta_max 30.03
_diffrn_reflns_theta_min 2.41
_diffrn_standards_decay_% 0
_diffrn_standards_number 0
_exptl_absorpt_coefficient_mu 0.106
_exptl_absorpt_correction_type none
_exptl_crystal_colour colourless
_exptl_crystal_density_diffrn 1.401
_exptl_crystal_density_meas ?
_exptl_crystal_density_method 'not measured'
_exptl_crystal_description prism
_exptl_crystal_F_000 800
_exptl_crystal_size_max 0.25
_exptl_crystal_size_mid 0.20
_exptl_crystal_size_min 0.10
_refine_diff_density_max 0.246
_refine_diff_density_min -0.210
_refine_ls_extinction_method none
_refine_ls_goodness_of_fit_ref 1.057
_refine_ls_hydrogen_treatment constr
_refine_ls_matrix_type full
_refine_ls_number_parameters 127
_refine_ls_number_reflns 2605
_refine_ls_number_restraints 0
_refine_ls_restrained_S_all 1.057
_refine_ls_R_factor_all 0.0652
_refine_ls_R_factor_gt 0.0442
_refine_ls_shift/su_max 0.001
_refine_ls_shift/su_mean 0.000
_refine_ls_structure_factor_coef Fsqd
_refine_ls_weighting_details 'w = 1/[\s^2^(Fo^2^)+(0.0666P)^2^+0.8193P] where P=(Fo^2^+2Fc^2^)/3'
_refine_ls_weighting_scheme calc
_refine_ls_wR_factor_gt 0.1179
_refine_ls_wR_factor_ref 0.1297
_reflns_number_gt 1974
_reflns_number_total 2607
_reflns_threshold_expression I>2\s(I)
_cod_data_source_file sk1701.cif
_cod_data_source_block I
_cod_depositor_comments
;
The following automatic conversions were performed:

'_exptl_crystal_density_meas' value 'not measured' was changed to '?'
- the value is perceived as not measured.

Automatic conversion script
Id: cif_fix_values 3008 2015-01-20 13:52:24Z robertas 
;
_cod_original_sg_symbol_H-M 'C 2/c'
_cod_database_code 2014050
_cod_database_fobs_code 2014050

loop_
_symmetry_equiv_pos_as_xyz
'x, y, z'
'-x, y, -z+1/2'
'x+1/2, y+1/2, z'
'-x+1/2, y+1/2, -z+1/2'
'-x, -y, -z'
'x, -y, z-1/2'
'-x+1/2, -y+1/2, -z'
'x+1/2, -y+1/2, z-1/2'

loop_
_atom_site_label
_atom_site_fract_x
_atom_site_fract_y
_atom_site_fract_z
_atom_site_U_iso_or_equiv
_atom_site_adp_type
_atom_site_calc_flag
_atom_site_refinement_flags
_atom_site_occupancy
_atom_site_disorder_assembly
_atom_site_disorder_group
_atom_site_type_symbol
O1 0.5000 0.06297(11) 0.2500 0.0288(3) Uani d S 1 . . O
O4 0.83719(6) 0.36458(9) 0.35522(9) 0.0335(2) Uani d . 1 . . O
O5 0.75241(6) 0.56222(8) 0.42197(8) 0.0289(2) Uani d . 1 . . O
O6 0.56093(6) 0.55950(8) 0.36775(7) 0.0279(2) Uani d . 1 . . O
C1 0.55123(7) 0.35803(11) 0.26849(10) 0.0228(2) Uani d . 1 . . C
C2 0.59560(8) 0.25106(11) 0.24121(10) 0.0248(3) Uani d . 1 . . C
C3 0.69147(8) 0.24833(12) 0.27160(11) 0.0265(3) Uani d . 1 . . C
H3 0.7207 0.1752 0.2521 0.032 Uiso calc R 1 . . H
C4 0.74411(8) 0.35240(12) 0.33028(11) 0.0260(3) Uani d . 1 . . C
C5 0.70150(8) 0.45670(11) 0.36557(10) 0.0248(3) Uani d . 1 . . C
C6 0.60557(8) 0.45904(11) 0.33557(10) 0.0234(2) Uani d . 1 . . C
C7 0.53814(8) 0.13833(12) 0.17641(11) 0.0273(3) Uani d . 1 . . C
H71 0.4869 0.1710 0.1064 0.033 Uiso calc R 1 . . H
H72 0.5770 0.0818 0.1460 0.033 Uiso calc R 1 . . H
C8 0.88330(9) 0.26206(14) 0.31820(15) 0.0398(3) Uani d . 1 . . C
H81 0.8834 0.1849 0.3658 0.060 Uiso calc R 1 . . H
H82 0.9471 0.2876 0.3302 0.060 Uiso calc R 1 . . H
H8C 0.8510 0.2434 0.2333 0.060 Uiso calc R 1 . . H
C9 0.82055(10) 0.53729(15) 0.53774(12) 0.0391(3) Uani d . 1 . . C
H91 0.8235 0.4445 0.5539 0.059 Uiso calc PR 0.55(3) A 1 H
H92 0.8035 0.5828 0.5994 0.059 Uiso calc PR 0.55(3) A 1 H
H93 0.8811 0.5676 0.5387 0.059 Uiso calc PR 0.55(3) A 1 H
H94 0.8561 0.6159 0.5679 0.059 Uiso calc PR 0.45(3) A 2 H
H95 0.8623 0.4689 0.5307 0.059 Uiso calc PR 0.45(3) A 2 H
H96 0.7896 0.5101 0.5934 0.059 Uiso calc PR 0.45(3) A 2 H
C10 0.59472(10) 0.59818(14) 0.49093(11) 0.0347(3) Uani d . 1 . . C
H101 0.6214 0.5235 0.5414 0.052 Uiso calc R 1 . . H
H102 0.5436 0.6328 0.5132 0.052 Uiso calc R 1 . . H
H103 0.6422 0.6646 0.5025 0.052 Uiso calc R 1 . . H

loop_
_atom_site_aniso_label
_atom_site_aniso_U_11
_atom_site_aniso_U_22
_atom_site_aniso_U_33
_atom_site_aniso_U_12
_atom_site_aniso_U_13
_atom_site_aniso_U_23
O1 0.0302(6) 0.0222(6) 0.0338(6) 0.000 0.0105(5) 0.000
O4 0.0229(4) 0.0324(5) 0.0450(5) -0.0013(4) 0.0112(4) -0.0036(4)
O5 0.0279(4) 0.0259(4) 0.0285(4) -0.0048(3) 0.0039(3) -0.0008(3)
O6 0.0297(4) 0.0262(4) 0.0254(4) 0.0036(3) 0.0063(3) -0.0043(3)
C1 0.0229(6) 0.0240(6) 0.0207(5) 0.0001(4) 0.0065(4) 0.0012(4)
C2 0.0260(5) 0.0244(6) 0.0228(5) -0.0003(4) 0.0068(4) -0.0002(4)
C3 0.0272(6) 0.0251(6) 0.0272(6) 0.0019(4) 0.0093(5) 0.0000(4)
C4 0.0220(5) 0.0277(6) 0.0275(6) -0.0002(4) 0.0072(4) 0.0030(5)
C5 0.0261(6) 0.0233(5) 0.0227(5) -0.0029(4) 0.0056(4) 0.0007(4)
C6 0.0261(6) 0.0219(5) 0.0211(5) 0.0011(4) 0.0067(4) 0.0003(4)
C7 0.0277(6) 0.0254(6) 0.0280(6) -0.0010(5) 0.0084(5) -0.0036(4)
C8 0.0267(6) 0.0350(7) 0.0579(9) 0.0046(5) 0.0147(6) 0.0009(6)
C9 0.0351(7) 0.0416(8) 0.0316(7) -0.0046(6) -0.0001(6) -0.0026(6)
C10 0.0404(7) 0.0352(7) 0.0270(6) 0.0023(6) 0.0097(5) -0.0050(5)

loop_
_atom_type_symbol
_atom_type_description
_atom_type_scat_dispersion_real
_atom_type_scat_dispersion_imag
_atom_type_scat_source
C C 0.0033 0.0016
; International Tables for Crystallography (1992).
Vol. C, Tables 4.2.6.8 and 6.1.1.4
;
H H 0.0000 0.0000
; International Tables for Crystallography (1992).
Vol. C, Tables 4.2.6.8 and 6.1.1.4
;
O O 0.0106 0.0060
; International Tables for Crystallography (1992).
Vol. C, Tables 4.2.6.8 and 6.1.1.4
;

loop_
_geom_angle_atom_site_label_1
_geom_angle_atom_site_label_2
_geom_angle_atom_site_label_3
_geom_angle_site_symmetry_3
_geom_angle
C7 O1 C7 2_655 114.18(12)
C4 O4 C8 . 117.31(10)
C5 O5 C9 . 115.40(10)
C6 O6 C10 . 117.10(10)
C2 C1 C6 . 118.68(10)
C2 C1 C1 2_655 119.00(8)
C6 C1 C1 2_655 122.23(8)
C3 C2 C1 . 120.91(11)
C3 C2 C7 . 120.02(10)
C1 C2 C7 . 119.07(10)
C4 C3 C2 . 119.96(11)
C4 C3 H3 . 120.0
C2 C3 H3 . 120.0
O4 C4 C3 . 124.79(11)
O4 C4 C5 . 115.28(10)
C3 C4 C5 . 119.91(11)
O5 C5 C6 . 119.08(10)
O5 C5 C4 . 120.77(10)
C6 C5 C4 . 119.96(11)
O6 C6 C5 . 121.91(10)
O6 C6 C1 . 117.80(10)
C5 C6 C1 . 120.28(10)
O1 C7 C2 . 113.63(9)
O1 C7 H71 . 108.8
C2 C7 H71 . 108.8
O1 C7 H72 . 108.8
C2 C7 H72 . 108.8
H71 C7 H72 . 107.7
O4 C8 H81 . 109.5
O4 C8 H82 . 109.5
H81 C8 H82 . 109.5
O4 C8 H8C . 109.5
H81 C8 H8C . 109.5
H82 C8 H8C . 109.5
O5 C9 H91 . 109.5
O5 C9 H92 . 109.5
O5 C9 H93 . 109.5
O5 C9 H94 . 109.5
O5 C9 H95 . 109.5
H94 C9 H95 . 109.5
O5 C9 H96 . 109.5
H94 C9 H96 . 109.5
H95 C9 H96 . 109.5
O6 C10 H101 . 109.5
O6 C10 H102 . 109.5
H101 C10 H102 . 109.5
O6 C10 H103 . 109.5
H101 C10 H103 . 109.5
H102 C10 H103 . 109.5

loop_
_geom_bond_atom_site_label_1
_geom_bond_atom_site_label_2
_geom_bond_site_symmetry_2
_geom_bond_distance
_geom_bond_publ_flag
O1 C7 . 1.4394(14) ?
O1 C7 2_655 1.4394(14) ?
O4 C4 . 1.3665(14) ?
O4 C8 . 1.4294(17) ?
O5 C5 . 1.3799(14) ?
O5 C9 . 1.4401(15) ?
O6 C6 . 1.3730(14) ?
O6 C10 . 1.4331(15) ?
C1 C2 . 1.3984(16) ?
C1 C6 . 1.4066(16) ?
C1 C1 2_655 1.486(2) ?
C2 C3 . 1.3950(16) ?
C2 C7 . 1.5096(16) ?
C3 C4 . 1.3869(17) ?
C3 H3 . 0.9500 ?
C4 C5 . 1.4022(17) ?
C5 C6 . 1.3963(16) ?
C7 H71 . 0.9900 ?
C7 H72 . 0.9900 ?
C8 H81 . 0.9800 ?
C8 H82 . 0.9800 ?
C8 H8C . 0.9800 ?
C9 H91 . 0.9800 ?
C9 H92 . 0.9800 ?
C9 H93 . 0.9800 ?
C9 H94 . 0.9800 ?
C9 H95 . 0.9800 ?
C9 H96 . 0.9800 ?
C10 H101 . 0.9800 ?
C10 H102 . 0.9800 ?
C10 H103 . 0.9800 ?

loop_
_geom_torsion_atom_site_label_1
_geom_torsion_atom_site_label_2
_geom_torsion_atom_site_label_3
_geom_torsion_atom_site_label_4
_geom_torsion_site_symmetry_1
_geom_torsion
C6 C1 C2 C3 . -4.90(17)
C1 C1 C2 C3 2_655 178.40(12)
C6 C1 C2 C7 . 175.97(10)
C1 C1 C2 C7 2_655 -0.73(18)
C1 C2 C3 C4 . 0.36(18)
C7 C2 C3 C4 . 179.48(11)
C8 O4 C4 C3 . -0.19(18)
C8 O4 C4 C5 . -178.46(11)
C2 C3 C4 O4 . -174.24(11)
C2 C3 C4 C5 . 3.97(18)
C9 O5 C5 C6 . 120.48(12)
C9 O5 C5 C4 . -64.42(15)
O4 C4 C5 O5 . -0.37(16)
C3 C4 C5 O5 . -178.73(10)
O4 C4 C5 C6 . 174.69(10)
C3 C4 C5 C6 . -3.67(18)
C10 O6 C6 C5 . -50.58(15)
C10 O6 C6 C1 . 130.67(12)
O5 C5 C6 O6 . -4.52(16)
C4 C5 C6 O6 . -179.66(10)
O5 C5 C6 C1 . 174.20(10)
C4 C5 C6 C1 . -0.94(17)
C2 C1 C6 O6 . -176.07(10)
C1 C1 C6 O6 2_655 0.52(18)
C2 C1 C6 C5 . 5.16(17)
C1 C1 C6 C5 2_655 -178.25(12)
C7 O1 C7 C2 2_655 43.58(7)
C3 C2 C7 O1 . 108.10(12)
C1 C2 C7 O1 . -72.76(14)
